data_1514196
loop_
_publ_author_name
'Jiang, Ting'
'Zhang, Ping'
'Yu, Changjiang'
'Yin, Jian'
'Jiao, Lijuan'
'Dai, En'
'Wang, Jun'
'Wei, Yun'
'Mu, Xiaolong'
'Hao, Erhong'

_publ_section_title
;
 Straightforward Synthesis of Oligopyrroles through a Regioselective SNAr
 Reaction of Pyrroles and Halogenated Boron Dipyrrins.
;
_journal_issue 7
_journal_name_full 'Organic letters'
_journal_page_first 1952
_journal_page_last 1955
_journal_paper_doi 10.1021/ol500507f
_journal_volume 16
_journal_year 2014
_chemical_formula_sum 'C23 H15 B Cl2 F2 N4'
_chemical_formula_weight 467.10
_chemical_name_systematic
;

 ?

;
_space_group_IT_number 14
_symmetry_cell_setting monoclinic
_symmetry_space_group_name_Hall '-P 2ybc'
_symmetry_space_group_name_H-M 'P 1 21/c 1'
_atom_sites_solution_hydrogens geom
_atom_sites_solution_primary direct
_atom_sites_solution_secondary difmap
_audit_creation_method SHELXL-97
_cell_angle_alpha 90.00
_cell_angle_beta 91.5010(10)
_cell_angle_gamma 90.00
_cell_formula_units_Z 4
_cell_length_a 10.4601(8)
_cell_length_b 21.5168(17)
_cell_length_c 9.1282(7)
_cell_measurement_reflns_used 9660
_cell_measurement_temperature 293(2)
_cell_measurement_theta_max 27.61
_cell_measurement_theta_min 2.42
_cell_volume 2053.8(3)
_computing_cell_refinement 'Bruker SMART'
_computing_data_collection 'Bruker SMART'
_computing_data_reduction 'Bruker SAINT'
_computing_molecular_graphics 'Bruker SHELXTL'
_computing_publication_material 'Bruker SHELXTL'
_computing_structure_refinement 'SHELXL-97 (Sheldrick, 1997)'
_computing_structure_solution 'SHELXS-97 (Sheldrick, 1990)'
_diffrn_ambient_temperature 293(2)
_diffrn_measured_fraction_theta_full 0.997
_diffrn_measured_fraction_theta_max 0.997
_diffrn_measurement_device_type 'CCD area detector'
_diffrn_measurement_method 'phi and omega scans'
_diffrn_radiation_monochromator graphite
_diffrn_radiation_source 'fine-focus sealed tube'
_diffrn_radiation_type MoK\a
_diffrn_radiation_wavelength 0.71073
_diffrn_reflns_av_R_equivalents 0.0230
_diffrn_reflns_av_sigmaI/netI 0.0195
_diffrn_reflns_limit_h_max 13
_diffrn_reflns_limit_h_min -13
_diffrn_reflns_limit_k_max 23
_diffrn_reflns_limit_k_min -28
_diffrn_reflns_limit_l_max 11
_diffrn_reflns_limit_l_min -11
_diffrn_reflns_number 17637
_diffrn_reflns_theta_full 27.68
_diffrn_reflns_theta_max 27.68
_diffrn_reflns_theta_min 1.89
_exptl_absorpt_coefficient_mu 0.354
_exptl_absorpt_correction_T_max 0.9621
_exptl_absorpt_correction_T_min 0.9521
_exptl_absorpt_correction_type multi-scan
_exptl_crystal_colour blue
_exptl_crystal_density_diffrn 1.511
_exptl_crystal_density_method 'not measured'
_exptl_crystal_description block
_exptl_crystal_F_000 952
_exptl_crystal_size_max 0.14
_exptl_crystal_size_mid 0.13
_exptl_crystal_size_min 0.11
_refine_diff_density_max 0.539
_refine_diff_density_min -0.382
_refine_diff_density_rms 0.050
_refine_ls_extinction_method none
_refine_ls_goodness_of_fit_ref 1.040
_refine_ls_hydrogen_treatment mixed
_refine_ls_matrix_type full
_refine_ls_number_parameters 297
_refine_ls_number_reflns 4784
_refine_ls_number_restraints 0
_refine_ls_restrained_S_all 1.040
_refine_ls_R_factor_all 0.0479
_refine_ls_R_factor_gt 0.0400
_refine_ls_shift/su_max 0.001
_refine_ls_shift/su_mean 0.000
_refine_ls_structure_factor_coef Fsqd
_refine_ls_weighting_details 'calc w=1/[\s^2^(Fo^2^)+(0.0569P)^2^+0.7175P] where P=(Fo^2^+2Fc^2^)/3'
_refine_ls_weighting_scheme calc
_refine_ls_wR_factor_gt 0.1092
_refine_ls_wR_factor_ref 0.1162
_reflns_number_gt 3999
_reflns_number_total 4784
_reflns_threshold_expression >2sigma(I)
_cod_data_source_file ol500507f_si_002.cif
_cod_data_source_block 130702b
_cod_depositor_comments
;
The following automatic conversions were performed:

'_symmetry_cell_setting' value 'Monoclinic' changed to 'monoclinic'
according to
/usr/data/users/saulius/automatic-downloads/rss-feeds/ACS/lib/dictionaries/cif_core.dic
dictionary named 'cif_core.dic' version 2.4.2 from 2011-04-26.

Automatic conversion script
Id: cif_fix_values 2281 2013-09-26 08:29:07Z andrius 

 Adding full bibliography for
 ./tmp-cod-update-bibliographies-8800/cifs/1514196.cif.
;
_cod_original_sg_symbol_H-M P2(1)/c
_cod_database_code 1514196

loop_
_symmetry_equiv_pos_as_xyz
'x, y, z'
'-x, y+1/2, -z+1/2'
'-x, -y, -z'
'x, -y-1/2, z-1/2'

loop_
_atom_site_label
_atom_site_type_symbol
_atom_site_fract_x
_atom_site_fract_y
_atom_site_fract_z
_atom_site_U_iso_or_equiv
_atom_site_adp_type
_atom_site_occupancy
_atom_site_symmetry_multiplicity
_atom_site_calc_flag
_atom_site_refinement_flags
B1 B 0.73128(16) 0.24846(8) 0.55150(18) 0.0346(3) Uani 1 1 d .
C1 C 0.8560(2) 0.43859(11) 0.6773(3) 0.0660(6) Uani 1 1 d .
H1 H 0.9067 0.4454 0.7610 0.079 Uiso 1 1 calc R
Cl1 Cl 0.47018(5) 0.44120(2) 0.31855(6) 0.06265(16) Uani 1 1 d .
F1 F 0.84926(8) 0.26158(4) 0.49444(10) 0.0403(2) Uani 1 1 d .
N1 N 0.78164(16) 0.38794(8) 0.65070(19) 0.0550(4) Uani 1 1 d .
C2 C 0.8441(2) 0.47747(10) 0.5616(3) 0.0684(6) Uani 1 1 d .
H2 H 0.8859 0.5153 0.5512 0.082 Uiso 1 1 calc R
Cl2 Cl 0.73725(5) -0.00061(2) 0.55050(7) 0.06170(16) Uani 1 1 d .
F2 F 0.73615(10) 0.26043(4) 0.70263(10) 0.0449(2) Uani 1 1 d .
N2 N 0.62546(12) 0.28959(6) 0.47820(14) 0.0364(3) Uani 1 1 d .
C3 C 0.7583(2) 0.45091(9) 0.4605(2) 0.0558(5) Uani 1 1 d .
H3 H 0.7320 0.4678 0.3709 0.067 Uiso 1 1 calc R
N3 N 0.69574(12) 0.17949(6) 0.52607(14) 0.0361(3) Uani 1 1 d .
C4 C 0.71959(16) 0.39484(8) 0.51769(18) 0.0415(3) Uani 1 1 d .
N4 N 0.93286(15) 0.17062(7) 0.73414(17) 0.0491(4) Uani 1 1 d .
C5 C 0.62758(15) 0.35226(7) 0.45548(17) 0.0388(3) Uani 1 1 d .
C6 C 0.51786(16) 0.36741(8) 0.36695(19) 0.0444(4) Uani 1 1 d .
C7 C 0.44911(16) 0.31469(8) 0.33922(19) 0.0454(4) Uani 1 1 d .
H7 H 0.3729 0.3117 0.2849 0.054 Uiso 1 1 calc R
C8 C 0.51602(14) 0.26549(8) 0.40893(17) 0.0395(3) Uani 1 1 d .
C9 C 0.49091(14) 0.20206(8) 0.40543(18) 0.0402(3) Uani 1 1 d .
C10 C 0.58015(14) 0.15959(8) 0.46275(18) 0.0397(3) Uani 1 1 d .
C11 C 0.57833(16) 0.09440(8) 0.4615(2) 0.0461(4) Uani 1 1 d .
H11 H 0.5123 0.0691 0.4264 0.055 Uiso 1 1 calc R
C12 C 0.69274(17) 0.07549(8) 0.5221(2) 0.0440(4) Uani 1 1 d .
C13 C 0.76588(15) 0.12809(7) 0.56412(17) 0.0375(3) Uani 1 1 d .
C14 C 0.89123(15) 0.12802(7) 0.63332(18) 0.0392(3) Uani 1 1 d .
C15 C 0.99131(18) 0.08710(9) 0.6134(2) 0.0528(4) Uani 1 1 d .
H15 H 0.9905 0.0529 0.5510 0.063 Uiso 1 1 calc R
C16 C 1.09392(19) 0.10633(10) 0.7038(2) 0.0593(5) Uani 1 1 d .
H16 H 1.1741 0.0878 0.7117 0.071 Uiso 1 1 calc R
C17 C 1.05412(19) 0.15726(10) 0.7778(2) 0.0588(5) Uani 1 1 d .
H17 H 1.1025 0.1793 0.8471 0.071 Uiso 1 1 calc R
C18 C 0.37024(16) 0.17979(8) 0.3335(2) 0.0466(4) Uani 1 1 d .
C19 C 0.25275(18) 0.19746(11) 0.3877(3) 0.0644(5) Uani 1 1 d .
H19 H 0.2490 0.2217 0.4718 0.077 Uiso 1 1 calc R
C20 C 0.1402(2) 0.17841(13) 0.3146(4) 0.0840(8) Uani 1 1 d .
H20 H 0.0612 0.1894 0.3511 0.101 Uiso 1 1 calc R
C21 C 0.1462(2) 0.14360(14) 0.1893(3) 0.0841(8) Uani 1 1 d .
H21 H 0.0711 0.1323 0.1394 0.101 Uiso 1 1 calc R
C22 C 0.2610(2) 0.12543(13) 0.1369(3) 0.0775(7) Uani 1 1 d .
H22 H 0.2639 0.1014 0.0525 0.093 Uiso 1 1 calc R
C23 C 0.3735(2) 0.14282(11) 0.2095(2) 0.0598(5) Uani 1 1 d .
H23 H 0.4517 0.1295 0.1747 0.072 Uiso 1 1 calc R
H4 H 0.889(2) 0.1980(11) 0.770(2) 0.056(6) Uiso 1 1 d .
H1' H 0.772(2) 0.3526(12) 0.711(3) 0.071(7) Uiso 1 1 d .

loop_
_atom_site_aniso_label
_atom_site_aniso_U_11
_atom_site_aniso_U_22
_atom_site_aniso_U_33
_atom_site_aniso_U_23
_atom_site_aniso_U_13
_atom_site_aniso_U_12
B1 0.0367(8) 0.0355(8) 0.0317(8) -0.0001(6) -0.0003(6) 0.0019(6)
C1 0.0565(11) 0.0634(13) 0.0774(15) -0.0214(11) -0.0135(10) 0.0030(9)
Cl1 0.0633(3) 0.0493(3) 0.0749(3) 0.0109(2) -0.0068(2) 0.0171(2)
F1 0.0353(4) 0.0430(5) 0.0427(5) 0.0052(4) 0.0008(4) -0.0013(4)
N1 0.0593(9) 0.0518(9) 0.0533(9) -0.0022(7) -0.0060(7) 0.0010(7)
C2 0.0600(12) 0.0431(10) 0.1022(18) -0.0100(11) 0.0034(11) -0.0063(9)
Cl2 0.0638(3) 0.0335(2) 0.0876(4) 0.0000(2) -0.0022(3) -0.00092(19)
F2 0.0596(6) 0.0447(5) 0.0303(5) -0.0006(4) -0.0013(4) 0.0058(4)
N2 0.0367(6) 0.0372(7) 0.0352(6) -0.0006(5) -0.0005(5) 0.0033(5)
C3 0.0638(11) 0.0402(9) 0.0631(12) 0.0063(8) -0.0025(9) -0.0006(8)
N3 0.0350(6) 0.0352(7) 0.0380(7) 0.0005(5) -0.0009(5) 0.0004(5)
C4 0.0448(8) 0.0361(8) 0.0436(9) -0.0034(6) 0.0022(7) 0.0049(6)
N4 0.0512(8) 0.0439(8) 0.0518(9) -0.0097(7) -0.0089(7) 0.0096(7)
C5 0.0417(8) 0.0380(8) 0.0367(8) -0.0010(6) 0.0026(6) 0.0063(6)
C6 0.0451(8) 0.0447(9) 0.0433(9) 0.0034(7) -0.0001(7) 0.0106(7)
C7 0.0419(8) 0.0510(10) 0.0431(9) 0.0013(7) -0.0040(7) 0.0078(7)
C8 0.0343(7) 0.0447(9) 0.0393(8) -0.0011(6) -0.0008(6) 0.0028(6)
C9 0.0344(7) 0.0474(9) 0.0389(8) -0.0007(7) 0.0018(6) -0.0018(6)
C10 0.0350(7) 0.0427(8) 0.0413(8) 0.0007(6) 0.0009(6) -0.0044(6)
C11 0.0436(8) 0.0426(9) 0.0519(10) -0.0011(7) 0.0009(7) -0.0073(7)
C12 0.0484(9) 0.0345(8) 0.0493(9) 0.0011(7) 0.0037(7) -0.0010(7)
C13 0.0399(8) 0.0353(8) 0.0374(8) 0.0005(6) 0.0029(6) 0.0019(6)
C14 0.0433(8) 0.0347(8) 0.0394(8) 0.0015(6) -0.0015(6) 0.0025(6)
C15 0.0522(10) 0.0441(10) 0.0618(11) -0.0077(8) -0.0065(8) 0.0116(8)
C16 0.0501(10) 0.0548(11) 0.0722(13) 0.0022(10) -0.0124(9) 0.0132(8)
C17 0.0571(11) 0.0548(11) 0.0634(12) -0.0031(9) -0.0222(9) 0.0045(9)
C18 0.0383(8) 0.0496(10) 0.0517(10) 0.0073(8) -0.0035(7) -0.0064(7)
C19 0.0409(9) 0.0685(14) 0.0837(15) 0.0012(11) 0.0024(9) -0.0006(9)
C20 0.0374(10) 0.0879(18) 0.127(2) 0.0177(17) -0.0032(12) -0.0060(10)
C21 0.0573(13) 0.0956(19) 0.098(2) 0.0174(16) -0.0242(13) -0.0332(13)
C22 0.0738(15) 0.0918(18) 0.0661(14) 0.0022(12) -0.0156(11) -0.0367(13)
C23 0.0524(10) 0.0735(14) 0.0533(11) -0.0010(10) -0.0032(8) -0.0180(10)

loop_
_atom_type_symbol
_atom_type_description
_atom_type_scat_dispersion_real
_atom_type_scat_dispersion_imag
_atom_type_scat_source
C C 0.0033 0.0016 'International Tables Vol C Tables 4.2.6.8 and 6.1.1.4'
H H 0.0000 0.0000 'International Tables Vol C Tables 4.2.6.8 and 6.1.1.4'
B B 0.0013 0.0007 'International Tables Vol C Tables 4.2.6.8 and 6.1.1.4'
F F 0.0171 0.0103 'International Tables Vol C Tables 4.2.6.8 and 6.1.1.4'
Cl Cl 0.1484 0.1585 'International Tables Vol C Tables 4.2.6.8 and 6.1.1.4'
N N 0.0061 0.0033 'International Tables Vol C Tables 4.2.6.8 and 6.1.1.4'

loop_
_geom_angle_atom_site_label_1
_geom_angle_atom_site_label_2
_geom_angle_atom_site_label_3
_geom_angle
F1 B1 F2 108.87(12)
F1 B1 N3 110.68(13)
F2 B1 N3 109.04(13)
F1 B1 N2 110.76(13)
F2 B1 N2 109.02(12)
N3 B1 N2 108.43(12)
C2 C1 N1 108.48(19)
C2 C1 H1 125.8
N1 C1 H1 125.8
C1 N1 C4 109.11(18)
C1 N1 H1' 127.8(15)
C4 N1 H1' 123.0(15)
C1 C2 C3 107.97(19)
C1 C2 H2 126.0
C3 C2 H2 126.0
C5 N2 C8 108.38(13)
C5 N2 B1 127.85(13)
C8 N2 B1 123.41(13)
C4 C3 C2 107.35(19)
C4 C3 H3 126.3
C2 C3 H3 126.3
C13 N3 C10 108.11(13)
C13 N3 B1 127.82(13)
C10 N3 B1 124.04(13)
N1 C4 C3 107.07(16)
N1 C4 C5 125.36(16)
C3 C4 C5 127.51(16)
C17 N4 C14 109.70(16)
C17 N4 H4 124.7(15)
C14 N4 H4 125.4(15)
N2 C5 C6 107.25(14)
N2 C5 C4 125.75(14)
C6 C5 C4 126.90(15)
C7 C6 C5 109.15(15)
C7 C6 Cl1 124.96(13)
C5 C6 Cl1 125.56(14)
C6 C7 C8 106.71(15)
C6 C7 H7 126.6
C8 C7 H7 126.6
C9 C8 N2 121.90(14)
C9 C8 C7 129.41(15)
N2 C8 C7 108.49(14)
C8 C9 C10 120.61(14)
C8 C9 C18 118.96(15)
C10 C9 C18 120.36(15)
N3 C10 C9 121.18(15)
N3 C10 C11 108.78(14)
C9 C10 C11 129.92(15)
C12 C11 C10 106.42(15)
C12 C11 H11 126.8
C10 C11 H11 126.8
C11 C12 C13 109.48(15)
C11 C12 Cl2 125.09(14)
C13 C12 Cl2 125.37(13)
N3 C13 C12 107.20(14)
N3 C13 C14 126.06(14)
C12 C13 C14 126.74(15)
N4 C14 C15 106.71(15)
N4 C14 C13 124.52(15)
C15 C14 C13 128.77(15)
C14 C15 C16 107.79(17)
C14 C15 H15 126.1
C16 C15 H15 126.1
C17 C16 C15 106.95(17)
C17 C16 H16 126.5
C15 C16 H16 126.5
N4 C17 C16 108.84(17)
N4 C17 H17 125.6
C16 C17 H17 125.6
C23 C18 C19 119.29(18)
C23 C18 C9 120.48(16)
C19 C18 C9 120.20(18)
C18 C19 C20 119.4(2)
C18 C19 H19 120.3
C20 C19 H19 120.3
C21 C20 C19 120.1(2)
C21 C20 H20 119.9
C19 C20 H20 119.9
C22 C21 C20 120.7(2)
C22 C21 H21 119.7
C20 C21 H21 119.7
C21 C22 C23 120.0(2)
C21 C22 H22 120.0
C23 C22 H22 120.0
C18 C23 C22 120.4(2)
C18 C23 H23 119.8
C22 C23 H23 119.8

loop_
_geom_bond_atom_site_label_1
_geom_bond_atom_site_label_2
_geom_bond_distance
B1 F1 1.3811(19)
B1 F2 1.4030(19)
B1 N3 1.546(2)
B1 N2 1.555(2)
C1 C2 1.350(3)
C1 N1 1.357(3)
C1 H1 0.9300
Cl1 C6 1.7184(17)
N1 C4 1.370(2)
N1 H1' 0.94(2)
C2 C3 1.393(3)
C2 H2 0.9300
Cl2 C12 1.7203(17)
N2 C5 1.364(2)
N2 C8 1.3934(19)
C3 C4 1.380(3)
C3 H3 0.9300
N3 C13 1.3670(19)
N3 C10 1.3938(19)
C4 C5 1.435(2)
N4 C17 1.350(2)
N4 C14 1.362(2)
N4 H4 0.82(2)
C5 C6 1.424(2)
C6 C7 1.363(3)
C7 C8 1.411(2)
C7 H7 0.9300
C8 C9 1.390(2)
C9 C10 1.398(2)
C9 C18 1.487(2)
C10 C11 1.403(2)
C11 C12 1.367(2)
C11 H11 0.9300
C12 C13 1.413(2)
C13 C14 1.440(2)
C14 C15 1.384(2)
C15 C16 1.399(3)
C15 H15 0.9300
C16 C17 1.358(3)
C16 H16 0.9300
C17 H17 0.9300
C18 C23 1.384(3)
C18 C19 1.390(3)
C19 C20 1.399(3)
C19 H19 0.9300
C20 C21 1.370(4)
C20 H20 0.9300
C21 C22 1.361(4)
C21 H21 0.9300
C22 C23 1.387(3)
C22 H22 0.9300
C23 H23 0.9300
